data_4084039
loop_
_publ_author_name
'Panda, Bikash Kumar'
'Chattopadhyay, Swarup'
'Ghosh, Kaushik'
'Chakravorty, Animesh'

_publ_section_title
;
 Isonitrile Insertion into the Ru&#x2212;O Bond and Migratory C&#x2212;C
 Bond Formation. Novel Organoruthenium Imidic Ester and Acyl Species
;
_journal_issue 13
_journal_name_full Organometallics
_journal_page_first 2773
_journal_paper_doi 10.1021/om020059+
_journal_volume 21
_journal_year 2002
_chemical_formula_sum 'C56 H51 Cl N2 O2 P2 Ru'
_chemical_formula_weight 982.45
_chemical_name_systematic
; 
 ? 
;
_space_group_IT_number 14
_symmetry_cell_setting monoclinic
_symmetry_space_group_name_Hall '-P 2yn'
_symmetry_space_group_name_H-M 'P 1 21/n 1'
_atom_sites_solution_hydrogens geom
_atom_sites_solution_primary heavy
_atom_sites_solution_secondary difmap
_audit_creation_method SHELXL
_cell_angle_alpha 90.00
_cell_angle_beta 92.18(3)
_cell_angle_gamma 90.00
_cell_formula_units_Z 4
_cell_length_a 16.028(5)
_cell_length_b 14.445(3)
_cell_length_c 21.263(7)
_cell_measurement_reflns_used 30
_cell_measurement_temperature 293(2)
_cell_measurement_theta_max 14
_cell_measurement_theta_min 7
_cell_volume 4919(2)
_computing_cell_refinement 'Siemens P3/P4-PC V4.27'
_computing_data_collection 'Siemens P3/P4-PC V4.27'
_computing_data_reduction 'Siemens P3/P4-PC V4.27'
_computing_molecular_graphics 'Siemens SHELXTL V5.03 PC'
_computing_publication_material 'Siemens SHELXTL V5.03 PC'
_computing_structure_refinement 'SHELXL-93 (Sheldrick, 1993)'
_computing_structure_solution 'SHELXS-86 (Sheldrick, 1990)'
_diffrn_ambient_temperature 293(2)
_diffrn_measurement_device 'Siemens R3m/V'
_diffrn_measurement_method '\w scans'
_diffrn_radiation_monochromator graphite
_diffrn_radiation_source 'fine-focus sealed tube'
_diffrn_radiation_type MoK\a
_diffrn_radiation_wavelength 0.71073
_diffrn_reflns_av_R_equivalents 0.0365
_diffrn_reflns_av_sigmaI/netI 0.0327
_diffrn_reflns_limit_h_max 17
_diffrn_reflns_limit_h_min -3
_diffrn_reflns_limit_k_max 15
_diffrn_reflns_limit_k_min -8
_diffrn_reflns_limit_l_max 22
_diffrn_reflns_limit_l_min -22
_diffrn_reflns_number 6817
_diffrn_reflns_theta_max 22.50
_diffrn_reflns_theta_min 1.56
_diffrn_standards_decay_% 0
_diffrn_standards_interval_count 198
_diffrn_standards_number 2
_exptl_absorpt_coefficient_mu 0.481
_exptl_absorpt_correction_T_max 0.805
_exptl_absorpt_correction_T_min 0.714
_exptl_absorpt_correction_type semi-empirical
_exptl_crystal_colour Red
_exptl_crystal_density_diffrn 1.327
_exptl_crystal_description Parallelopiped
_exptl_crystal_F_000 2032
_exptl_crystal_size_max 0.40
_exptl_crystal_size_mid 0.35
_exptl_crystal_size_min 0.20
_refine_diff_density_max 1.060
_refine_diff_density_min -0.559
_refine_diff_density_rms 0.084
_refine_ls_extinction_method none
_refine_ls_goodness_of_fit_all 1.269
_refine_ls_goodness_of_fit_obs 1.253
_refine_ls_matrix_type full
_refine_ls_number_parameters 577
_refine_ls_number_reflns 6371
_refine_ls_number_restraints 0
_refine_ls_restrained_S_all 1.507
_refine_ls_restrained_S_obs 1.253
_refine_ls_R_factor_all 0.0719
_refine_ls_R_factor_obs 0.0508
_refine_ls_shift/esd_max 0.002
_refine_ls_shift/esd_mean 0.000
_refine_ls_structure_factor_coef Fsqd
_refine_ls_weighting_details 'w=1/[\s^2^(Fo^2^)+(0.1010P)^2^+0.0000P] where P=(Fo^2^+2Fc^2^)/3'
_refine_ls_weighting_scheme calc
_refine_ls_wR_factor_all 0.1997
_refine_ls_wR_factor_obs 0.1466
_reflns_number_observed 5040
_reflns_number_total 6394
_reflns_observed_criterion >2sigma(I)
_cod_data_source_file om020059%2B.cif
_cod_data_source_block 614ru
_cod_depositor_comments
;
The following automatic conversions were performed:

'_symmetry_cell_setting' value 'Monoclinic' changed to 'monoclinic'
according to
/usr/data/users/saulius/automatic-downloads/retrospective/ACS/lib/dictionaries/cif_core.dic
dictionary named 'cif_core.dic' version 2.4.2 from 2011-04-26.

Automatic conversion script
Id: cif_fix_values 2281 2013-09-26 08:29:07Z andrius 

The following automatic conversions were performed:

'_refine_ls_weighting_scheme' value 'calc
w=1/[\s^2^(Fo^2^)+(0.1010P)^2^+0.0000P] where P=(Fo^2^+2Fc^2^)/3' was
changed to 'calc'. New tag '_refine_ls_weighting_details' was
created. The value of the new tag was set to
'w=1/[\s^2^(Fo^2^)+(0.1010P)^2^+0.0000P] where P=(Fo^2^+2Fc^2^)/3'.

Automatic conversion script
Id: cif_fix_values 3143 2015-03-26 13:38:13Z robertas 

The following automatic conversions were performed:

'_atom_sites_solution_primary' value 'Heavy atom method' was changed
to 'heavy'.

Automatic conversion script
Id: cif_fix_values 6452 2018-10-05 10:23:21Z andrius 
;
_cod_original_cell_volume 4919.3(24)
_cod_original_sg_symbol_H-M P2(1)/n
_cod_database_code 4084039

loop_
_symmetry_equiv_pos_as_xyz
'x, y, z'
'-x+1/2, y+1/2, -z+1/2'
'-x, -y, -z'
'x-1/2, -y-1/2, z-1/2'

loop_
_atom_site_aniso_label
_atom_site_aniso_U_11
_atom_site_aniso_U_22
_atom_site_aniso_U_33
_atom_site_aniso_U_23
_atom_site_aniso_U_13
_atom_site_aniso_U_12
Ru 0.0311(3) 0.0317(3) 0.0376(3) -0.0009(2) 0.0001(2) -0.0016(2)
P1 0.0485(9) 0.0347(8) 0.0386(8) -0.0007(6) 0.0000(7) -0.0009(7)
P2 0.0436(9) 0.0463(9) 0.0412(8) -0.0045(7) 0.0036(7) 0.0000(7)
N1 0.034(3) 0.042(3) 0.065(3) 0.003(2) -0.002(2) 0.005(2)
N2 0.046(3) 0.076(4) 0.069(4) 0.000(3) -0.001(3) 0.017(3)
O1 0.037(2) 0.048(2) 0.076(3) 0.004(2) -0.003(2) -0.011(2)
O2 0.035(2) 0.031(2) 0.057(2) 0.004(2) 0.004(2) 0.002(2)
Cl 0.0388(7) 0.0319(7) 0.0560(9) 0.0018(6) 0.0087(6) -0.0094(6)
C1 0.037(3) 0.042(3) 0.038(3) -0.002(3) 0.003(2) -0.005(3)
C2 0.040(3) 0.037(3) 0.046(3) 0.001(3) -0.003(3) -0.004(3)
C3 0.046(3) 0.046(4) 0.055(4) 0.004(3) -0.004(3) -0.009(3)
C4 0.062(4) 0.034(3) 0.067(4) 0.008(3) -0.009(3) -0.004(3)
C5 0.054(4) 0.038(3) 0.066(4) 0.005(3) -0.010(3) 0.004(3)
C6 0.043(3) 0.033(3) 0.055(4) 0.003(3) -0.001(3) 0.002(3)
C7 0.043(4) 0.046(4) 0.061(4) -0.001(3) -0.004(3) 0.007(3)
C8 0.039(3) 0.037(3) 0.044(3) -0.002(3) 0.003(2) -0.002(3)
C9 0.085(6) 0.040(4) 0.131(7) 0.023(4) -0.017(5) -0.004(4)
C10 0.039(3) 0.056(4) 0.056(4) -0.002(3) -0.002(3) -0.002(3)
C11 0.058(4) 0.056(4) 0.080(5) 0.007(4) -0.005(4) -0.001(4)
C12 0.073(6) 0.066(5) 0.099(6) 0.007(4) 0.004(4) -0.026(4)
C13 0.059(5) 0.089(6) 0.091(6) 0.009(5) 0.000(4) -0.025(5)
C14 0.041(4) 0.109(7) 0.078(5) 0.008(5) 0.003(3) 0.003(4)
C15 0.041(4) 0.064(4) 0.076(5) -0.003(4) 0.006(3) 0.001(3)
C16 0.039(3) 0.042(3) 0.039(3) -0.007(2) 0.005(3) -0.001(3)
C17 0.055(5) 0.134(8) 0.093(6) 0.022(6) -0.010(4) 0.044(5)
C18 0.114(8) 0.138(9) 0.118(8) 0.021(7) 0.044(6) 0.059(7)
C19 0.260(23) 0.519(39) 0.653(49) 0.494(40) 0.321(30) 0.326(27)
C20 0.213(20) 0.718(56) 0.427(35) -0.426(40) -0.235(23) 0.302(30)
C21 0.040(3) 0.043(3) 0.042(3) -0.002(3) 0.001(3) -0.001(3)
C22 0.073(5) 0.045(4) 0.067(4) -0.001(3) 0.020(4) 0.002(3)
C23 0.088(5) 0.041(4) 0.079(5) 0.004(3) 0.022(4) 0.000(4)
C24 0.067(5) 0.042(4) 0.093(6) -0.015(4) -0.001(4) 0.012(3)
C25 0.107(6) 0.061(5) 0.069(5) -0.013(4) 0.023(4) 0.024(4)
C26 0.085(5) 0.051(4) 0.059(4) 0.004(3) 0.013(4) 0.011(4)
C27 0.083(5) 0.048(4) 0.043(4) 0.000(3) 0.020(3) -0.008(3)
C28 0.082(6) 0.127(8) 0.089(6) 0.022(6) 0.006(5) -0.033(6)
C29 0.103(7) 0.165(11) 0.099(7) 0.003(7) 0.032(6) -0.066(7)
C30 0.156(12) 0.135(10) 0.128(11) 0.006(8) 0.039(9) -0.095(9)
C31 0.244(16) 0.127(9) 0.082(7) 0.008(6) 0.071(9) -0.072(11)
C32 0.141(8) 0.099(7) 0.072(6) 0.011(5) 0.011(5) -0.033(6)
C33 0.073(4) 0.046(4) 0.042(3) -0.015(3) -0.018(3) 0.016(4)
C34 0.128(8) 0.078(6) 0.080(6) -0.006(5) -0.034(5) 0.021(6)
C35 0.151(10) 0.131(10) 0.107(8) -0.008(7) -0.057(7) 0.073(8)
C36 0.100(7) 0.117(8) 0.112(8) -0.032(7) -0.057(6) 0.024(7)
C37 0.057(5) 0.132(8) 0.096(6) 0.000(6) -0.022(4) 0.000(5)
C38 0.058(4) 0.088(6) 0.071(5) 0.001(4) -0.009(4) 0.003(4)
C39 0.049(4) 0.047(4) 0.052(4) 0.003(3) -0.001(3) 0.000(3)
C40 0.091(6) 0.080(5) 0.045(4) -0.002(4) -0.005(4) 0.002(4)
C41 0.114(7) 0.104(7) 0.046(4) 0.016(5) -0.018(4) -0.015(6)
C42 0.099(6) 0.089(6) 0.061(5) 0.033(5) -0.011(4) -0.016(5)
C43 0.104(6) 0.062(5) 0.079(6) 0.026(4) 0.008(5) 0.002(4)
C44 0.077(5) 0.055(4) 0.059(4) 0.010(3) 0.004(3) -0.006(4)
C45 0.056(4) 0.053(4) 0.042(3) -0.006(3) 0.003(3) -0.004(3)
C46 0.074(5) 0.065(5) 0.088(6) -0.019(4) 0.007(4) -0.002(4)
C47 0.102(7) 0.074(5) 0.100(6) -0.047(5) 0.008(5) -0.015(5)
C48 0.085(6) 0.083(6) 0.075(5) -0.021(4) -0.009(4) -0.030(5)
C49 0.066(5) 0.085(6) 0.084(5) -0.012(5) -0.013(4) -0.011(4)
C50 0.063(5) 0.062(4) 0.070(5) -0.023(4) -0.009(4) -0.007(4)
C51 0.049(4) 0.052(4) 0.054(4) -0.012(3) 0.004(3) 0.002(3)
C52 0.072(5) 0.074(5) 0.056(4) -0.011(4) 0.008(3) 0.017(4)
C53 0.067(5) 0.090(6) 0.079(5) -0.014(4) 0.010(4) 0.026(5)
C54 0.042(4) 0.110(7) 0.102(6) -0.045(6) 0.011(4) 0.006(5)
C55 0.056(5) 0.097(6) 0.096(6) -0.024(5) 0.025(4) -0.008(5)
C56 0.055(4) 0.073(5) 0.065(4) -0.008(4) 0.011(3) -0.008(4)

loop_
_atom_site_label
_atom_site_type_symbol
_atom_site_fract_x
_atom_site_fract_y
_atom_site_fract_z
_atom_site_U_iso_or_equiv
_atom_site_thermal_displace_type
_atom_site_occupancy
_atom_site_calc_flag
_atom_site_refinement_flags
Ru Ru 0.51380(3) 0.21653(3) 0.76190(2) 0.0335(2) Uani 1 d .
P1 P 0.49802(9) 0.25934(10) 0.86776(7) 0.0406(4) Uani 1 d .
P2 P 0.52471(9) 0.18073(11) 0.65399(7) 0.0436(4) Uani 1 d .
N1 N 0.7792(3) 0.1103(3) 0.8080(2) 0.0475(12) Uani 1 d .
H1A H 0.7384(3) 0.1462(3) 0.7970(2) 0.057 Uiso 1 calc R
N2 N 0.3466(3) 0.3097(4) 0.7309(3) 0.0634(15) Uani 1 d .
O1 O 0.3883(2) 0.0685(3) 0.7752(2) 0.0540(11) Uani 1 d .
O2 O 0.6248(2) 0.1427(2) 0.7863(2) 0.0412(9) Uani 1 d .
Cl Cl 0.62586(8) 0.34688(9) 0.74533(7) 0.0421(4) Uani 1 d .
C1 C 0.4609(3) 0.0954(4) 0.7777(2) 0.0391(13) Uani 1 d .
C2 C 0.5278(3) 0.0249(4) 0.7985(3) 0.0411(13) Uani 1 d .
C3 C 0.5117(4) -0.0651(4) 0.8138(3) 0.0491(15) Uani 1 d .
H3A H 0.4565(4) -0.0848(4) 0.8139(3) 0.059 Uiso 1 calc R
C4 C 0.5753(4) -0.1289(4) 0.8293(3) 0.055(2) Uani 1 d .
C5 C 0.6558(4) -0.0989(4) 0.8301(3) 0.053(2) Uani 1 d .
H5A H 0.6987(4) -0.1404(4) 0.8401(3) 0.064 Uiso 1 calc R
C6 C 0.6759(3) -0.0053(4) 0.8160(3) 0.0438(14) Uani 1 d .
C7 C 0.7601(4) 0.0255(4) 0.8191(3) 0.0500(15) Uani 1 d .
H7A H 0.8023(4) -0.0166(4) 0.8294(3) 0.060 Uiso 1 calc R
C8 C 0.6106(3) 0.0568(4) 0.8003(3) 0.0398(13) Uani 1 d .
C9 C 0.5522(5) -0.2286(4) 0.8465(4) 0.086(3) Uani 1 d .
H9A H 0.4927(5) -0.2360(4) 0.8430(4) 0.129 Uiso 1 calc R
H9B H 0.5715(5) -0.2414(4) 0.8889(4) 0.129 Uiso 1 calc R
H9C H 0.5781(5) -0.2708(4) 0.8183(4) 0.129 Uiso 1 calc R
C10 C 0.8594(4) 0.1517(4) 0.8116(3) 0.0504(15) Uani 1 d .
C11 C 0.8627(4) 0.2471(5) 0.8177(3) 0.065(2) Uani 1 d .
H11A H 0.8136(4) 0.2814(5) 0.8174(3) 0.077 Uiso 1 calc R
C12 C 0.9391(5) 0.2911(5) 0.8244(4) 0.079(2) Uani 1 d .
H12A H 0.9414(5) 0.3550(5) 0.8294(4) 0.095 Uiso 1 calc R
C13 C 1.0097(5) 0.2420(6) 0.8237(4) 0.080(2) Uani 1 d .
H13A H 1.0609(5) 0.2720(6) 0.8284(4) 0.096 Uiso 1 calc R
C14 C 1.0071(4) 0.1465(6) 0.8160(3) 0.076(2) Uani 1 d .
H14A H 1.0566(4) 0.1130(6) 0.8150(3) 0.091 Uiso 1 calc R
C15 C 0.9317(4) 0.1013(5) 0.8099(3) 0.060(2) Uani 1 d .
H15A H 0.9298(4) 0.0374(5) 0.8047(3) 0.072 Uiso 1 calc R
C16 C 0.4112(4) 0.2750(4) 0.7421(2) 0.0397(14) Uani 1 d .
C17 C 0.2692(5) 0.3577(7) 0.7201(4) 0.095(3) Uani 1 d .
C18 C 0.2216(6) 0.3675(7) 0.7742(5) 0.122(4) Uani 1 d .
H18A H 0.2559(6) 0.3935(7) 0.8077(5) 0.183 Uiso 1 calc R
H18B H 0.2016(6) 0.3079(7) 0.7868(5) 0.183 Uiso 1 calc R
H18C H 0.1751(6) 0.4077(7) 0.7650(5) 0.183 Uiso 1 calc R
C19 C 0.2858(11) 0.4479(16) 0.7013(12) 0.470(28) Uani 1 d .
H19A H 0.3154(11) 0.4800(16) 0.7348(12) 0.704 Uiso 1 calc R
H19B H 0.2342(11) 0.4793(16) 0.6913(12) 0.704 Uiso 1 calc R
H19C H 0.3193(11) 0.4467(16) 0.6648(12) 0.704 Uiso 1 calc R
C20 C 0.2281(12) 0.3219(21) 0.6689(12) 0.459(29) Uani 1 d .
H20A H 0.2135(12) 0.2587(21) 0.6771(12) 0.688 Uiso 1 calc R
H20B H 0.2634(12) 0.3244(21) 0.6335(12) 0.688 Uiso 1 calc R
H20C H 0.1783(12) 0.3571(21) 0.6599(12) 0.688 Uiso 1 calc R
C21 C 0.4651(3) 0.3784(4) 0.8832(3) 0.0416(13) Uani 1 d .
C22 C 0.4782(4) 0.4484(4) 0.8400(3) 0.061(2) Uani 1 d .
H22A H 0.5007(4) 0.4339(4) 0.8015(3) 0.073 Uiso 1 calc R
C23 C 0.4586(5) 0.5380(4) 0.8530(3) 0.069(2) Uani 1 d .
H23A H 0.4690(5) 0.5840(4) 0.8237(3) 0.083 Uiso 1 calc R
C24 C 0.4240(4) 0.5609(5) 0.9079(4) 0.067(2) Uani 1 d .
H24A H 0.4107(4) 0.6222(5) 0.9164(4) 0.081 Uiso 1 calc R
C25 C 0.4091(5) 0.4942(5) 0.9501(4) 0.079(2) Uani 1 d .
H25A H 0.3848(5) 0.5097(5) 0.9878(4) 0.094 Uiso 1 calc R
C26 C 0.4294(4) 0.4039(5) 0.9385(3) 0.065(2) Uani 1 d .
H26A H 0.4188(4) 0.3589(5) 0.9685(3) 0.077 Uiso 1 calc R
C27 C 0.4199(5) 0.1956(4) 0.9111(3) 0.058(2) Uani 1 d .
C28 C 0.3408(6) 0.1908(7) 0.8849(4) 0.099(3) Uani 1 d .
H28A H 0.3290(6) 0.2173(7) 0.8457(4) 0.119 Uiso 1 calc R
C29 C 0.2781(6) 0.1463(8) 0.9167(5) 0.122(4) Uani 1 d .
H29A H 0.2245(6) 0.1465(8) 0.8982(5) 0.146 Uiso 1 calc R
C30 C 0.2891(9) 0.1053(9) 0.9694(7) 0.139(5) Uani 1 d .
H30A H 0.2462(9) 0.0726(9) 0.9875(7) 0.167 Uiso 1 calc R
C31 C 0.3652(10) 0.1112(8) 0.9977(5) 0.149(5) Uani 1 d .
H31A H 0.3738(10) 0.0846(8) 1.0372(5) 0.179 Uiso 1 calc R
C32 C 0.4333(7) 0.1564(6) 0.9696(4) 0.104(3) Uani 1 d .
H32A H 0.4854(7) 0.1593(6) 0.9903(4) 0.125 Uiso 1 calc R
C33 C 0.5956(4) 0.2515(4) 0.9167(3) 0.054(2) Uani 1 d .
C34 C 0.6272(6) 0.1679(6) 0.9356(4) 0.096(3) Uani 1 d .
H34A H 0.5988(6) 0.1131(6) 0.9260(4) 0.115 Uiso 1 calc R
C35 C 0.7053(8) 0.1669(9) 0.9707(5) 0.131(4) Uani 1 d .
H35A H 0.7290(8) 0.1106(9) 0.9827(5) 0.158 Uiso 1 calc R
C36 C 0.7447(6) 0.2455(8) 0.9863(5) 0.111(4) Uani 1 d .
H36A H 0.7907(6) 0.2444(8) 1.0143(5) 0.133 Uiso 1 calc R
C37 C 0.7185(5) 0.3241(8) 0.9622(4) 0.096(3) Uani 1 d .
H37A H 0.7508(5) 0.3772(8) 0.9678(4) 0.115 Uiso 1 calc R
C38 C 0.6428(4) 0.3289(6) 0.9282(3) 0.072(2) Uani 1 d .
H38A H 0.6239(4) 0.3858(6) 0.9130(3) 0.087 Uiso 1 calc R
C39 C 0.4956(4) 0.2731(4) 0.5978(3) 0.049(2) Uani 1 d .
C40 C 0.4802(5) 0.2532(6) 0.5341(3) 0.072(2) Uani 1 d .
H40A H 0.4887(5) 0.1934(6) 0.5196(3) 0.087 Uiso 1 calc R
C41 C 0.4531(6) 0.3197(7) 0.4930(3) 0.089(3) Uani 1 d .
H41A H 0.4443(6) 0.3046(7) 0.4507(3) 0.106 Uiso 1 calc R
C42 C 0.4387(5) 0.4081(6) 0.5124(4) 0.083(2) Uani 1 d .
H42A H 0.4185(5) 0.4527(6) 0.4841(4) 0.100 Uiso 1 calc R
C43 C 0.4544(5) 0.4297(5) 0.5741(4) 0.081(2) Uani 1 d .
H43A H 0.4458(5) 0.4900(5) 0.5878(4) 0.098 Uiso 1 calc R
C44 C 0.4832(4) 0.3629(5) 0.6175(3) 0.063(2) Uani 1 d .
H44A H 0.4939(4) 0.3790(5) 0.6593(3) 0.076 Uiso 1 calc R
C45 C 0.4549(4) 0.0889(4) 0.6232(3) 0.050(2) Uani 1 d .
C46 C 0.4770(5) 0.0134(5) 0.5891(4) 0.076(2) Uani 1 d .
H46A H 0.5331(5) 0.0035(5) 0.5817(4) 0.091 Uiso 1 calc R
C47 C 0.4194(6) -0.0480(6) 0.5656(4) 0.092(3) Uani 1 d .
H47A H 0.4371(6) -0.0998(6) 0.5438(4) 0.110 Uiso 1 calc R
C48 C 0.3361(5) -0.0345(6) 0.5735(4) 0.081(2) Uani 1 d .
H48A H 0.2969(5) -0.0757(6) 0.5564(4) 0.097 Uiso 1 calc R
C49 C 0.3119(5) 0.0401(6) 0.6069(4) 0.079(2) Uani 1 d .
H49A H 0.2554(5) 0.0505(6) 0.6127(4) 0.094 Uiso 1 calc R
C50 C 0.3705(4) 0.1004(5) 0.6322(3) 0.065(2) Uani 1 d .
H50A H 0.3529(4) 0.1503(5) 0.6559(3) 0.078 Uiso 1 calc R
C51 C 0.6282(4) 0.1443(4) 0.6304(3) 0.052(2) Uani 1 d .
C52 C 0.6623(4) 0.0648(5) 0.6553(3) 0.067(2) Uani 1 d .
H52A H 0.6308(4) 0.0282(5) 0.6814(3) 0.080 Uiso 1 calc R
C53 C 0.7426(5) 0.0378(6) 0.6424(4) 0.079(2) Uani 1 d .
H53A H 0.7653(5) -0.0158(6) 0.6603(4) 0.094 Uiso 1 calc R
C54 C 0.7886(4) 0.0915(7) 0.6027(4) 0.085(3) Uani 1 d .
H54A H 0.8421(4) 0.0733(7) 0.5927(4) 0.102 Uiso 1 calc R
C55 C 0.7557(5) 0.1703(7) 0.5784(4) 0.082(2) Uani 1 d .
H55A H 0.7877(5) 0.2066(7) 0.5524(4) 0.099 Uiso 1 calc R
C56 C 0.6768(4) 0.1983(5) 0.5911(3) 0.064(2) Uani 1 d .
H56A H 0.6553(4) 0.2528(5) 0.5738(3) 0.077 Uiso 1 calc R

loop_
_atom_type_symbol
_atom_type_description
_atom_type_scat_dispersion_real
_atom_type_scat_dispersion_imag
_atom_type_scat_source
C C 0.0033 0.0016 'International Tables Vol C Tables 4.2.6.8 and 6.1.1.4'
H H 0.0000 0.0000 'International Tables Vol C Tables 4.2.6.8 and 6.1.1.4'
N N 0.0061 0.0033 'International Tables Vol C Tables 4.2.6.8 and 6.1.1.4'
O O 0.0106 0.0060 'International Tables Vol C Tables 4.2.6.8 and 6.1.1.4'
P P 0.1023 0.0942 'International Tables Vol C Tables 4.2.6.8 and 6.1.1.4'
Cl Cl 0.1484 0.1585 'International Tables Vol C Tables 4.2.6.8 and 6.1.1.4'
Ru Ru -1.2594 0.8363 'International Tables Vol C Tables 4.2.6.8 and 6.1.1.4'

loop_
_geom_angle_atom_site_label_1
_geom_angle_atom_site_label_2
_geom_angle_atom_site_label_3
_geom_angle
C16 Ru C1 93.4(2)
C16 Ru O2 176.1(2)
C1 Ru O2 82.8(2)
C16 Ru P1 88.4(2)
C1 Ru P1 90.4(2)
O2 Ru P1 91.02(11)
C16 Ru P2 88.7(2)
C1 Ru P2 91.1(2)
O2 Ru P2 92.01(11)
P1 Ru P2 176.75(5)
C16 Ru Cl 104.1(2)
C1 Ru Cl 162.4(2)
O2 Ru Cl 79.75(10)
P1 Ru Cl 92.22(5)
P2 Ru Cl 87.17(5)
C27 P1 C21 100.1(3)
C27 P1 C33 105.4(3)
C21 P1 C33 101.6(3)
C27 P1 Ru 116.7(2)
C21 P1 Ru 117.3(2)
C33 P1 Ru 113.7(2)
C51 P2 C39 103.9(3)
C51 P2 C45 103.9(3)
C39 P2 C45 99.0(3)
C51 P2 Ru 115.5(2)
C39 P2 Ru 116.4(2)
C45 P2 Ru 115.9(2)
C7 N1 C10 127.8(5)
C16 N2 C17 175.8(7)
C8 O2 Ru 112.6(3)
O1 C1 C2 117.0(5)
O1 C1 Ru 133.2(4)
C2 C1 Ru 109.7(4)
C3 C2 C8 119.5(5)
C3 C2 C1 124.4(5)
C8 C2 C1 116.1(5)
C2 C3 C4 122.7(6)
C5 C4 C3 118.2(5)
C5 C4 C9 122.2(6)
C3 C4 C9 119.6(6)
C4 C5 C6 121.5(6)
C8 C6 C7 120.5(5)
C8 C6 C5 118.8(5)
C7 C6 C5 120.6(5)
N1 C7 C6 121.5(5)
O2 C8 C2 118.8(5)
O2 C8 C6 121.9(5)
C2 C8 C6 119.3(5)
C15 C10 C11 120.1(6)
C15 C10 N1 122.7(6)
C11 C10 N1 117.1(5)
C10 C11 C12 119.8(7)
C13 C12 C11 120.2(7)
C12 C13 C14 120.4(7)
C15 C14 C13 120.3(7)
C10 C15 C14 119.1(7)
N2 C16 Ru 178.2(5)
C20 C17 C19 102.7(17)
C20 C17 C18 115.7(15)
C19 C17 C18 104.8(12)
C20 C17 N2 109.6(10)
C19 C17 N2 109.0(10)
C18 C17 N2 114.1(7)
C26 C21 C22 116.7(6)
C26 C21 P1 122.4(5)
C22 C21 P1 120.9(4)
C23 C22 C21 121.0(6)
C24 C23 C22 120.9(6)
C25 C24 C23 119.3(6)
C24 C25 C26 120.8(7)
C25 C26 C21 121.2(6)
C28 C27 C32 117.3(7)
C28 C27 P1 117.4(6)
C32 C27 P1 125.2(7)
C27 C28 C29 120.1(9)
C30 C29 C28 124.3(11)
C29 C30 C31 117.2(10)
C30 C31 C32 122.7(11)
C27 C32 C31 118.2(10)
C34 C33 C38 118.4(7)
C34 C33 P1 121.1(6)
C38 C33 P1 120.0(5)
C33 C34 C35 118.0(9)
C36 C35 C34 121.1(9)
C37 C36 C35 119.9(9)
C36 C37 C38 120.5(10)
C33 C38 C37 121.2(8)
C44 C39 C40 117.7(6)
C44 C39 P2 121.4(5)
C40 C39 P2 120.8(5)
C41 C40 C39 121.3(8)
C40 C41 C42 121.3(7)
C43 C42 C41 118.5(7)
C42 C43 C44 121.3(8)
C39 C44 C43 119.8(7)
C46 C45 C50 116.4(6)
C46 C45 P2 126.8(5)
C50 C45 P2 116.7(5)
C47 C46 C45 122.0(7)
C46 C47 C48 120.9(7)
C49 C48 C47 118.6(7)
C48 C49 C50 120.2(7)
C49 C50 C45 121.8(7)
C52 C51 C56 118.4(6)
C52 C51 P2 119.2(5)
C56 C51 P2 122.3(5)
C51 C52 C53 121.4(7)
C54 C53 C52 119.0(8)
C55 C54 C53 119.9(7)
C54 C55 C56 121.7(8)
C55 C56 C51 119.6(7)

loop_
_geom_bond_atom_site_label_1
_geom_bond_atom_site_label_2
_geom_bond_distance
Ru C16 1.882(6)
Ru C1 1.979(5)
Ru O2 2.122(3)
Ru P1 2.357(2)
Ru P2 2.365(2)
Ru Cl 2.6351(14)
P1 C27 1.831(6)
P1 C21 1.833(6)
P1 C33 1.848(6)
P2 C51 1.829(6)
P2 C39 1.839(6)
P2 C45 1.839(6)
N1 C7 1.288(7)
N1 C10 1.417(7)
N2 C16 1.167(7)
N2 C17 1.432(9)
O1 C1 1.226(6)
O2 C8 1.298(6)
C1 C2 1.531(8)
C2 C3 1.366(8)
C2 C8 1.405(7)
C3 C4 1.404(8)
C4 C5 1.362(8)
C4 C9 1.534(8)
C5 C6 1.424(8)
C6 C8 1.409(8)
C6 C7 1.419(8)
C10 C15 1.371(8)
C10 C11 1.384(9)
C11 C12 1.383(10)
C12 C13 1.335(11)
C13 C14 1.390(11)
C14 C15 1.375(9)
C17 C20 1.35(2)
C17 C19 1.39(2)
C17 C18 1.411(11)
C21 C26 1.377(8)
C21 C22 1.387(8)
C22 C23 1.363(9)
C23 C24 1.352(9)
C24 C25 1.345(10)
C25 C26 1.370(9)
C27 C28 1.368(11)
C27 C32 1.376(10)
C28 C29 1.390(11)
C29 C30 1.275(15)
C30 C31 1.34(2)
C31 C32 1.422(14)
C33 C34 1.364(10)
C33 C38 1.367(10)
C34 C35 1.434(13)
C35 C36 1.335(14)
C36 C37 1.309(12)
C37 C38 1.391(10)
C39 C44 1.380(9)
C39 C40 1.397(9)
C40 C41 1.359(10)
C41 C42 1.365(11)
C42 C43 1.364(11)
C43 C44 1.400(9)
C45 C46 1.364(9)
C45 C50 1.384(9)
C46 C47 1.361(10)
C47 C48 1.366(11)
C48 C49 1.356(10)
C49 C50 1.376(9)
C51 C52 1.369(9)
C51 C56 1.400(9)
C52 C53 1.381(9)
C53 C54 1.380(11)
C54 C55 1.349(12)
C55 C56 1.365(10)
